data_4302057
loop_
_publ_author_name
'Antonio Sousa-Pedrares'
'Mar\'ia Luz Dur\'an'
'Jos\'e Arturo Garc\'ia-V\'azquez'
'Jaime Romero'
'Antonio Sousa'
'Jos\'e A. Real'

_publ_section_title
;
Synthesis and X-ray Structures of a Series of Heteroleptic Selenites of
Copper
;
_journal_name_full 'Inorganic Chemistry'
_journal_page_first 4031
_journal_page_last 4043
_journal_paper_doi 10.1021/ic8019099
_journal_volume 48
_journal_year 2009
_chemical_formula_sum 'C22 H16 Cu F6 N4 O3'
_chemical_formula_weight 561.93
_chemical_name_systematic
;
 ?
;
_space_group_IT_number 14
_symmetry_cell_setting monoclinic
_symmetry_space_group_name_Hall '-P 2yn'
_symmetry_space_group_name_H-M 'P 1 21/n 1'
_atom_sites_solution_hydrogens geom
_atom_sites_solution_primary direct
_atom_sites_solution_secondary difmap
_audit_creation_method SHELXL-97
_cell_angle_alpha 90.00
_cell_angle_beta 92.639(4)
_cell_angle_gamma 90.00
_cell_formula_units_Z 4
_cell_length_a 7.2325(15)
_cell_length_b 18.721(4)
_cell_length_c 16.265(3)
_cell_measurement_reflns_used 1006
_cell_measurement_temperature 293(2)
_cell_measurement_theta_max 23.695
_cell_measurement_theta_min 2.51
_cell_volume 2199.9(8)
_computing_cell_refinement 'BRUKER Smart'
_computing_data_collection 'BRUKER Smart'
_computing_structure_refinement 'SHELXL-97 (Sheldrick, 1997)'
_diffrn_ambient_temperature 293(2)
_diffrn_measured_fraction_theta_full 0.997
_diffrn_measured_fraction_theta_max 0.997
_diffrn_measurement_device_type 'Smart-CCD-1000 BRUKER'
_diffrn_measurement_method 'omega scans'
_diffrn_radiation_monochromator graphite
_diffrn_radiation_source 'fine-focus sealed tube'
_diffrn_radiation_type MoK\a
_diffrn_radiation_wavelength 0.71073
_diffrn_reflns_av_R_equivalents 0.0398
_diffrn_reflns_av_sigmaI/netI 0.0300
_diffrn_reflns_limit_h_max 9
_diffrn_reflns_limit_h_min -9
_diffrn_reflns_limit_k_max 23
_diffrn_reflns_limit_k_min 0
_diffrn_reflns_limit_l_max 20
_diffrn_reflns_limit_l_min 0
_diffrn_reflns_number 25124
_diffrn_reflns_theta_full 26.43
_diffrn_reflns_theta_max 26.43
_diffrn_reflns_theta_min 1.66
_exptl_absorpt_coefficient_mu 1.078
_exptl_absorpt_correction_T_max 0.8637
_exptl_absorpt_correction_T_min 0.7381
_exptl_absorpt_correction_type multi-scan
_exptl_crystal_colour Green
_exptl_crystal_density_diffrn 1.697
_exptl_crystal_density_method 'not measured'
_exptl_crystal_description Prism
_exptl_crystal_F_000 1132
_exptl_crystal_size_max 0.30
_exptl_crystal_size_mid 0.23
_exptl_crystal_size_min 0.14
_refine_diff_density_max 0.288
_refine_diff_density_min -0.386
_refine_diff_density_rms 0.055
_refine_ls_extinction_method none
_refine_ls_goodness_of_fit_ref 1.069
_refine_ls_hydrogen_treatment mixed
_refine_ls_matrix_type full
_refine_ls_number_parameters 333
_refine_ls_number_reflns 4506
_refine_ls_number_restraints 0
_refine_ls_restrained_S_all 1.069
_refine_ls_R_factor_all 0.0558
_refine_ls_R_factor_gt 0.0370
_refine_ls_shift/su_max 0.001
_refine_ls_shift/su_mean 0.000
_refine_ls_structure_factor_coef Fsqd
_refine_ls_weighting_details 'calc w=1/[\s^2^(Fo^2^)+(0.0505P)^2^+0.5772P] where P=(Fo^2^+2Fc^2^)/3'
_refine_ls_weighting_scheme calc
_refine_ls_wR_factor_gt 0.0931
_refine_ls_wR_factor_ref 0.1005
_reflns_number_gt 3239
_reflns_number_total 4506
_reflns_threshold_expression >2sigma(I)
_cod_data_source_file ic8019099_si_001_5.cif
_cod_data_source_block Compound5
_cod_depositor_comments
;
The following automatic conversions were performed:
'_symmetry_cell_setting' value 'Monoclinic' changed to 'monoclinic'
according to '/home/saulius/struct/CIF-dictionaries/cif_core.dic'
dictionary named 'cif_core.dic' version 2.4.1 from 2010-06-29.

Automatic conversion script
Id: cif_fix_enum 1527 2010-12-29 10:47:43Z saulius 
;
_cod_original_cell_volume 2200.0(8)
_cod_original_sg_symbol_H-M 'P 2(1)/n'
_cod_database_code 4302057

loop_
_symmetry_equiv_pos_as_xyz
'x, y, z'
'-x+1/2, y+1/2, -z+1/2'
'-x, -y, -z'
'x-1/2, -y-1/2, z-1/2'

loop_
_atom_site_label
_atom_site_type_symbol
_atom_site_fract_x
_atom_site_fract_y
_atom_site_fract_z
_atom_site_U_iso_or_equiv
_atom_site_adp_type
_atom_site_occupancy
_atom_site_symmetry_multiplicity
_atom_site_calc_flag
_atom_site_refinement_flags
_atom_site_disorder_assembly
_atom_site_disorder_group
Cu1 Cu 0.68148(4) 0.166105(16) 0.093703(19) 0.03977(12) Uani 1 1 d . . .
O1 O 0.9014(3) 0.31022(12) 0.10416(18) 0.0805(8) Uani 1 1 d . . .
O2 O 0.3520(2) 0.11844(10) 0.16391(11) 0.0472(5) Uani 1 1 d . . .
O3 O 1.0077(3) 0.17772(15) 0.09388(18) 0.0654(7) Uani 1 1 d . . .
N1 N 0.6082(3) 0.26836(11) 0.08302(13) 0.0421(5) Uani 1 1 d . . .
N2 N 0.6183(3) 0.16992(11) 0.21118(13) 0.0405(5) Uani 1 1 d . . .
N3 N 0.6772(3) 0.14895(11) -0.02964(13) 0.0413(5) Uani 1 1 d . . .
N4 N 0.7305(3) 0.05953(11) 0.09233(13) 0.0396(5) Uani 1 1 d . . .
F1 F 0.8847(3) 0.45429(12) 0.17658(13) 0.0852(6) Uani 1 1 d . . .
F2 F 0.9217(3) 0.45379(12) 0.04944(14) 0.0988(7) Uani 1 1 d . . .
F3 F 0.7094(3) 0.51691(10) 0.09875(18) 0.1137(9) Uani 1 1 d . . .
F4 F 0.0766(3) 0.12727(13) 0.28604(15) 0.0904(7) Uani 1 1 d . . .
F5 F 0.2200(3) 0.03042(10) 0.30217(13) 0.0817(6) Uani 1 1 d . . .
F6 F 0.1841(3) 0.09928(14) 0.40375(12) 0.0968(8) Uani 1 1 d . . .
C1 C 0.7318(4) 0.32296(13) 0.09454(17) 0.0420(6) Uani 1 1 d . . .
C2 C 0.6586(3) 0.39385(13) 0.09413(15) 0.0391(6) Uani 1 1 d . . .
C3 C 0.4749(4) 0.40602(15) 0.08415(17) 0.0499(7) Uani 1 1 d . . .
H3 H 0.4304 0.4526 0.0830 0.060 Uiso 1 1 calc R . .
C4 C 0.3518(4) 0.34896(16) 0.07550(19) 0.0543(8) Uani 1 1 d . . .
H4 H 0.2246 0.3562 0.0703 0.065 Uiso 1 1 calc R . .
C5 C 0.4252(4) 0.28259(16) 0.07502(17) 0.0497(7) Uani 1 1 d . . .
H5 H 0.3443 0.2442 0.0687 0.060 Uiso 1 1 calc R . .
C6 C 0.7922(4) 0.45421(16) 0.1036(2) 0.0575(8) Uani 1 1 d . . .
C7 C 0.4501(3) 0.14026(13) 0.22477(15) 0.0357(5) Uani 1 1 d . . .
C8 C 0.3973(4) 0.13550(14) 0.30820(16) 0.0415(6) Uani 1 1 d . . .
C9 C 0.5069(4) 0.16512(16) 0.37028(18) 0.0533(7) Uani 1 1 d . . .
H9 H 0.4718 0.1621 0.4245 0.064 Uiso 1 1 calc R . .
C10 C 0.6689(4) 0.19940(18) 0.35247(19) 0.0597(8) Uani 1 1 d . . .
H10 H 0.7420 0.2213 0.3937 0.072 Uiso 1 1 calc R . .
C11 C 0.7188(4) 0.20037(16) 0.27309(18) 0.0498(7) Uani 1 1 d . . .
H11 H 0.8282 0.2233 0.2610 0.060 Uiso 1 1 calc R . .
C12 C 0.2232(4) 0.09867(16) 0.32548(18) 0.0529(7) Uani 1 1 d . . .
C13 C 0.6588(4) 0.19843(16) -0.08828(17) 0.0521(7) Uani 1 1 d . . .
H13 H 0.6439 0.2458 -0.0727 0.062 Uiso 1 1 calc R . .
C14 C 0.6609(4) 0.18258(17) -0.17089(19) 0.0582(8) Uani 1 1 d . . .
H14 H 0.6502 0.2184 -0.2104 0.070 Uiso 1 1 calc R . .
C15 C 0.6793(4) 0.11197(18) -0.19323(19) 0.0592(8) Uani 1 1 d . . .
H15 H 0.6788 0.0995 -0.2486 0.071 Uiso 1 1 calc R . .
C16 C 0.6984(4) 0.06018(16) -0.13413(17) 0.0494(7) Uani 1 1 d . . .
H16 H 0.7098 0.0124 -0.1487 0.059 Uiso 1 1 calc R . .
C17 C 0.7003(3) 0.08027(13) -0.05220(16) 0.0390(6) Uani 1 1 d . . .
C18 C 0.7328(3) 0.02993(13) 0.01718(16) 0.0382(6) Uani 1 1 d . . .
C19 C 0.7703(4) -0.04179(14) 0.00682(18) 0.0482(7) Uani 1 1 d . . .
H19 H 0.7678 -0.0617 -0.0456 0.058 Uiso 1 1 calc R . .
C20 C 0.8113(4) -0.08335(15) 0.0749(2) 0.0553(8) Uani 1 1 d . . .
H20 H 0.8400 -0.1314 0.0690 0.066 Uiso 1 1 calc R . .
C21 C 0.8093(4) -0.05301(16) 0.1518(2) 0.0580(8) Uani 1 1 d . . .
H21 H 0.8355 -0.0803 0.1987 0.070 Uiso 1 1 calc R . .
C22 C 0.7678(4) 0.01840(15) 0.15813(18) 0.0515(7) Uani 1 1 d . . .
H22 H 0.7656 0.0388 0.2102 0.062 Uiso 1 1 calc R . .
H1A H 1.005(5) 0.224(2) 0.100(2) 0.089(13) Uiso 1 1 d . . .
H1B H 1.085(6) 0.162(2) 0.124(3) 0.090(15) Uiso 1 1 d . . .

loop_
_atom_site_aniso_label
_atom_site_aniso_U_11
_atom_site_aniso_U_22
_atom_site_aniso_U_33
_atom_site_aniso_U_23
_atom_site_aniso_U_13
_atom_site_aniso_U_12
Cu1 0.0461(2) 0.03112(17) 0.0425(2) -0.00216(13) 0.00670(13) -0.00395(13)
O1 0.0390(12) 0.0478(12) 0.155(3) 0.0023(14) 0.0089(13) 0.0053(10)
O2 0.0491(11) 0.0524(11) 0.0396(10) -0.0052(8) -0.0021(8) -0.0088(9)
O3 0.0458(13) 0.0521(15) 0.097(2) -0.0013(13) -0.0115(12) -0.0025(11)
N1 0.0435(12) 0.0353(12) 0.0479(13) -0.0005(9) 0.0080(10) -0.0009(9)
N2 0.0402(12) 0.0400(12) 0.0413(12) -0.0023(9) 0.0024(9) -0.0026(10)
N3 0.0409(12) 0.0397(12) 0.0432(13) -0.0005(9) 0.0010(10) -0.0026(9)
N4 0.0391(11) 0.0357(11) 0.0442(12) -0.0017(10) 0.0033(9) -0.0014(9)
F1 0.0846(14) 0.0882(15) 0.0806(14) -0.0092(11) -0.0195(11) -0.0255(12)
F2 0.1104(17) 0.0908(16) 0.0988(16) -0.0026(12) 0.0431(14) -0.0481(14)
F3 0.0989(17) 0.0340(11) 0.205(3) -0.0007(13) -0.0327(17) -0.0002(10)
F4 0.0438(10) 0.1076(17) 0.1201(18) 0.0284(14) 0.0069(11) 0.0037(11)
F5 0.0970(15) 0.0537(11) 0.0975(15) -0.0069(10) 0.0377(12) -0.0186(10)
F6 0.1020(16) 0.137(2) 0.0546(12) -0.0116(12) 0.0363(11) -0.0356(14)
C1 0.0427(15) 0.0348(14) 0.0493(16) 0.0002(11) 0.0104(12) 0.0017(11)
C2 0.0442(15) 0.0363(14) 0.0369(13) -0.0005(11) 0.0041(11) -0.0007(11)
C3 0.0550(17) 0.0425(15) 0.0521(17) -0.0041(13) 0.0012(13) 0.0133(13)
C4 0.0395(15) 0.0583(19) 0.065(2) -0.0051(15) 0.0039(14) 0.0051(13)
C5 0.0472(16) 0.0486(17) 0.0536(17) -0.0026(13) 0.0067(13) -0.0102(13)
C6 0.066(2) 0.0412(17) 0.065(2) 0.0004(14) 0.0003(16) -0.0047(14)
C7 0.0415(14) 0.0283(12) 0.0374(14) 0.0005(10) 0.0015(11) 0.0032(10)
C8 0.0473(15) 0.0382(14) 0.0393(14) 0.0006(11) 0.0038(11) 0.0065(12)
C9 0.0566(18) 0.0660(19) 0.0373(15) -0.0050(13) 0.0021(13) 0.0065(15)
C10 0.0554(18) 0.071(2) 0.0516(18) -0.0192(16) -0.0126(14) -0.0004(16)
C11 0.0395(15) 0.0536(17) 0.0559(18) -0.0088(14) -0.0013(13) -0.0025(13)
C12 0.0557(18) 0.0566(19) 0.0473(17) 0.0024(14) 0.0126(14) 0.0023(14)
C13 0.0618(18) 0.0437(16) 0.0508(17) 0.0025(13) 0.0049(14) -0.0002(14)
C14 0.070(2) 0.058(2) 0.0462(17) 0.0100(14) 0.0012(15) 0.0019(15)
C15 0.065(2) 0.069(2) 0.0441(17) -0.0057(15) 0.0003(14) -0.0016(16)
C16 0.0537(17) 0.0485(17) 0.0461(16) -0.0090(13) 0.0032(13) -0.0019(13)
C17 0.0295(12) 0.0403(14) 0.0473(15) -0.0055(12) 0.0041(11) -0.0038(10)
C18 0.0305(12) 0.0374(14) 0.0469(15) -0.0054(11) 0.0051(11) -0.0037(10)
C19 0.0490(16) 0.0390(15) 0.0565(17) -0.0100(13) 0.0024(13) 0.0014(12)
C20 0.0514(17) 0.0371(15) 0.078(2) -0.0010(15) 0.0062(15) 0.0043(13)
C21 0.0642(19) 0.0478(17) 0.062(2) 0.0102(15) 0.0031(15) 0.0083(15)
C22 0.0588(18) 0.0468(17) 0.0494(17) 0.0030(13) 0.0065(14) 0.0023(13)

loop_
_atom_type_symbol
_atom_type_description
_atom_type_scat_dispersion_real
_atom_type_scat_dispersion_imag
_atom_type_scat_source
C C 0.0033 0.0016 'International Tables Vol C Tables 4.2.6.8 and 6.1.1.4'
H H 0.0000 0.0000 'International Tables Vol C Tables 4.2.6.8 and 6.1.1.4'
N N 0.0061 0.0033 'International Tables Vol C Tables 4.2.6.8 and 6.1.1.4'
O O 0.0106 0.0060 'International Tables Vol C Tables 4.2.6.8 and 6.1.1.4'
F F 0.0171 0.0103 'International Tables Vol C Tables 4.2.6.8 and 6.1.1.4'
Cu Cu 0.3201 1.2651 'International Tables Vol C Tables 4.2.6.8 and 6.1.1.4'

loop_
_geom_angle_atom_site_label_1
_geom_angle_atom_site_label_2
_geom_angle_atom_site_label_3
_geom_angle
_geom_angle_site_symmetry_1
_geom_angle_site_symmetry_3
_geom_angle_publ_flag
N2 Cu1 N1 88.70(9) . . ?
N2 Cu1 N4 95.40(8) . . ?
N1 Cu1 N4 172.37(9) . . ?
N2 Cu1 N3 164.24(8) . . ?
N1 Cu1 N3 94.24(9) . . ?
N4 Cu1 N3 80.11(8) . . ?
N2 Cu1 O3 105.58(9) . . ?
N1 Cu1 O3 99.97(9) . . ?
N4 Cu1 O3 85.16(9) . . ?
N3 Cu1 O3 89.18(9) . . ?
C5 N1 C1 119.9(2) . . ?
C5 N1 Cu1 117.00(18) . . ?
C1 N1 Cu1 122.50(18) . . ?
C11 N2 C7 120.5(2) . . ?
C11 N2 Cu1 126.64(18) . . ?
C7 N2 Cu1 112.80(16) . . ?
C13 N3 C17 118.5(2) . . ?
C13 N3 Cu1 126.45(19) . . ?
C17 N3 Cu1 115.01(17) . . ?
C22 N4 C18 118.8(2) . . ?
C22 N4 Cu1 125.98(18) . . ?
C18 N4 Cu1 115.20(17) . . ?
O1 C1 N1 120.4(2) . . ?
O1 C1 C2 122.6(2) . . ?
N1 C1 C2 117.0(2) . . ?
C3 C2 C1 121.3(2) . . ?
C3 C2 C6 120.9(3) . . ?
C1 C2 C6 117.7(2) . . ?
C2 C3 C4 120.2(3) . . ?
C5 C4 C3 117.1(3) . . ?
N1 C5 C4 124.4(3) . . ?
F2 C6 F3 107.5(3) . . ?
F2 C6 F1 104.6(3) . . ?
F3 C6 F1 105.1(3) . . ?
F2 C6 C2 113.8(3) . . ?
F3 C6 C2 112.2(3) . . ?
F1 C6 C2 112.9(3) . . ?
O2 C7 N2 118.6(2) . . ?
O2 C7 C8 124.1(2) . . ?
N2 C7 C8 117.3(2) . . ?
C9 C8 C7 120.2(3) . . ?
C9 C8 C12 121.2(2) . . ?
C7 C8 C12 118.6(2) . . ?
C8 C9 C10 120.1(3) . . ?
C11 C10 C9 118.2(3) . . ?
N2 C11 C10 123.4(3) . . ?
F6 C12 F4 105.2(2) . . ?
F6 C12 F5 106.4(2) . . ?
F4 C12 F5 104.3(3) . . ?
F6 C12 C8 113.8(3) . . ?
F4 C12 C8 113.0(2) . . ?
F5 C12 C8 113.5(2) . . ?
N3 C13 C14 122.9(3) . . ?
C13 C14 C15 118.0(3) . . ?
C16 C15 C14 120.1(3) . . ?
C15 C16 C17 118.7(3) . . ?
N3 C17 C16 121.7(2) . . ?
N3 C17 C18 114.6(2) . . ?
C16 C17 C18 123.7(2) . . ?
N4 C18 C19 121.5(2) . . ?
N4 C18 C17 115.0(2) . . ?
C19 C18 C17 123.4(2) . . ?
C20 C19 C18 119.2(3) . . ?
C19 C20 C21 119.2(3) . . ?
C20 C21 C22 118.8(3) . . ?
N4 C22 C21 122.5(3) . . ?

loop_
_geom_bond_atom_site_label_1
_geom_bond_atom_site_label_2
_geom_bond_distance
_geom_bond_site_symmetry_2
_geom_bond_publ_flag
Cu1 N2 1.986(2) . ?
Cu1 N1 1.992(2) . ?
Cu1 N4 2.027(2) . ?
Cu1 N3 2.031(2) . ?
Cu1 O3 2.370(2) . ?
O1 C1 1.252(3) . ?
O2 C7 1.259(3) . ?
N1 C5 1.350(4) . ?
N1 C1 1.365(3) . ?
N2 C11 1.341(3) . ?
N2 C7 1.364(3) . ?
N3 C13 1.332(3) . ?
N3 C17 1.350(3) . ?
N4 C22 1.336(3) . ?
N4 C18 1.343(3) . ?
F1 C6 1.335(3) . ?
F2 C6 1.316(4) . ?
F3 C6 1.318(4) . ?
F4 C12 1.327(4) . ?
F5 C12 1.333(3) . ?
F6 C12 1.317(3) . ?
C1 C2 1.429(3) . ?
C2 C3 1.350(4) . ?
C2 C6 1.490(4) . ?
C3 C4 1.394(4) . ?
C4 C5 1.351(4) . ?
C7 C8 1.429(4) . ?
C8 C9 1.372(4) . ?
C8 C12 1.474(4) . ?
C9 C10 1.378(4) . ?
C10 C11 1.357(4) . ?
C13 C14 1.377(4) . ?
C14 C15 1.379(4) . ?
C15 C16 1.368(4) . ?
C16 C17 1.384(4) . ?
C17 C18 1.481(4) . ?
C18 C19 1.382(4) . ?
C19 C20 1.374(4) . ?
C20 C21 1.375(4) . ?
C21 C22 1.375(4) . ?

loop_
_geom_hbond_atom_site_label_D
_geom_hbond_atom_site_label_H
_geom_hbond_atom_site_label_A
_geom_hbond_distance_DH
_geom_hbond_distance_HA
_geom_hbond_distance_DA
_geom_hbond_angle_DHA
_geom_hbond_site_symmetry_A
O3 H1A O1 0.87(4) 1.78(4) 2.605(4) 156(4) .
O3 H1B O2 0.79(4) 2.17(4) 2.910(3) 158(4) 1_655
